data_7213438
loop_
_publ_author_name
'Shi, Min'
'Jiang, Jian-Kang'
'Cui, Shi-Cong'
'Feng, Yan-Shu'

_publ_section_title
;
 Titanium(IV) chloride, zirconium(IV) chloride or boron trichloride and
 phosphine-promoted Baylis--Hillman reaction of aldehydes with
 \a,\b-unsaturated ketone
;
_journal_issue 4
_journal_name_full 'Journal of the Chemical Society, Perkin Transactions 1'
_journal_page_first 390
_journal_paper_doi 10.1039/b008105l
_journal_year 2001
_chemical_formula_moiety 'C11 H12 Cl N O4 '
_chemical_formula_sum 'C11 H12 Cl N O4'
_chemical_formula_weight 257.67
_space_group_IT_number 19
_symmetry_cell_setting orthorhombic
_symmetry_Int_Tables_number 19
_symmetry_space_group_name_Hall 'P 2ac 2ab'
_symmetry_space_group_name_H-M 'P 21 21 21'
_cell_angle_alpha 90
_cell_angle_beta 90
_cell_angle_gamma 90
_cell_formula_units_Z 4
_cell_length_a 10.615(1)
_cell_length_b 14.277(1)
_cell_length_c 7.838(1)
_cell_measurement_reflns_used 24
_cell_measurement_temperature 297.2
_cell_measurement_theta_max 14.7
_cell_measurement_theta_min 12.7
_cell_volume 1187.9(2)
_computing_cell_refinement 'MSC/AFC Diffractometer Control'
_computing_data_collection 'MSC/AFC Diffractometer Control'
_computing_data_reduction 'teXsan Ver. 1.10'
_computing_publication_material 'teXsan Ver. 1.10'
_computing_structure_refinement 'teXsan Ver. 1.10'
_computing_structure_solution SIR92
_diffrn_measured_fraction_theta_full 1.0000
_diffrn_measured_fraction_theta_max 1.0000
_diffrn_measurement_device_type 'Rigaku AFC7R'
_diffrn_measurement_method \w-2\q
_diffrn_radiation_type 'Mo K\a'
_diffrn_radiation_wavelength 0.7107
_diffrn_reflns_limit_h_max 13
_diffrn_reflns_limit_h_min 0
_diffrn_reflns_limit_k_max 18
_diffrn_reflns_limit_k_min 0
_diffrn_reflns_limit_l_max 10
_diffrn_reflns_limit_l_min 0
_diffrn_reflns_number 1601
_diffrn_reflns_theta_full 27.49
_diffrn_reflns_theta_max 27.49
_diffrn_standards_decay_% 1.01
_diffrn_standards_interval_count 150
_diffrn_standards_number 3
_exptl_absorpt_coefficient_mu 0.323
_exptl_absorpt_correction_T_max 0.939
_exptl_absorpt_correction_T_min 0.894
_exptl_absorpt_process_details psi-scan
_exptl_crystal_colour colorless
_exptl_crystal_density_diffrn 1.441
_exptl_crystal_density_method 'not measured'
_exptl_crystal_description column
_exptl_crystal_size_max 0.300
_exptl_crystal_size_mid 0.280
_exptl_crystal_size_min 0.180
_refine_diff_density_max 0.15
_refine_diff_density_min -0.16
_refine_ls_extinction_coef 0.003(5)
_refine_ls_extinction_method 'Zachariasen(1967) type 2 Gaussian isotropic'
_refine_ls_goodness_of_fit_ref 1.128
_refine_ls_hydrogen_treatment refall
_refine_ls_number_parameters 203
_refine_ls_number_reflns 1582
_refine_ls_R_factor_gt 0.0331
_refine_ls_shift/su_max 0.0016
_refine_ls_structure_factor_coef F
_refine_ls_weighting_details 'w = 1/[\s^2^(Fo) + 0.00046|Fo|^2^]'
_refine_ls_weighting_scheme calc
_refine_ls_wR_factor_ref 0.0515
_reflns_number_gt 1108
_reflns_number_total 1582
_reflns_threshold_expression F^2^>2.0\s(F^2^)
_cod_data_source_file b008105lsup1.cif
_cod_data_source_block 20000117b
_cod_original_cell_volume 1187.8(3)
_cod_original_sg_symbol_H-M 'P 21 21 21   '
_cod_original_formula_sum 'C11 H12 Cl N O4 '
_cod_database_code 7213438

loop_
_symmetry_equiv_pos_as_xyz
x,y,z
1/2-x,-y,1/2+z
1/2+x,1/2-y,-z
-x,1/2+y,1/2-z

loop_
_atom_site_label
_atom_site_type_symbol
_atom_site_fract_x
_atom_site_fract_y
_atom_site_fract_z
_atom_site_U_iso_or_equiv
_atom_site_adp_type
_atom_site_occupancy
_atom_site_calc_flag
Cl(1) Cl 0.10171(9) -0.16232(8) -0.5180(1) 0.0671(3) Uani 1.00 d
O(1) O -0.2486(4) -0.4903(2) -1.1906(4) 0.0700(8) Uani 1.00 d
O(2) O -0.0876(3) -0.4413(2) -1.3316(4) 0.0782(10) Uani 1.00 d
O(3) O -0.2829(2) -0.0779(2) -0.7318(3) 0.0580(8) Uani 1.00 d
O(4) O -0.0614(3) 0.0292(2) -0.5050(4) 0.0694(8) Uani 1.00 d
N(1) N -0.1697(3) -0.4315(2) -1.2239(4) 0.0540(9) Uani 1.00 d
C(1) C -0.1741(3) -0.3420(2) -1.1285(4) 0.0435(8) Uani 1.00 d
C(2) C -0.1017(3) -0.2679(3) -1.1840(4) 0.0489(8) Uani 1.00 d
C(3) C -0.1075(4) -0.1852(2) -1.0948(4) 0.0485(9) Uani 1.00 d
C(4) C -0.1822(3) -0.1765(2) -0.9493(4) 0.0409(7) Uani 1.00 d
C(5) C -0.2537(3) -0.2530(3) -0.8978(4) 0.0468(9) Uani 1.00 d
C(6) C -0.2509(3) -0.3360(2) -0.9873(4) 0.0478(8) Uani 1.00 d
C(7) C -0.1816(3) -0.0857(2) -0.8485(4) 0.0448(8) Uani 1.00 d
C(8) C -0.0601(3) -0.0760(2) -0.7404(4) 0.0402(8) Uani 1.00 d
C(9) C -0.0529(4) -0.1527(3) -0.6077(5) 0.0544(10) Uani 1.00 d
C(10) C -0.0564(3) 0.0207(2) -0.6586(5) 0.0489(9) Uani 1.00 d
C(11) C -0.0457(6) 0.1041(3) -0.7726(8) 0.079(2) Uani 1.00 d
H(1) H -0.047(4) -0.279(3) -1.279(5) 0.069(10) Uiso 1.00 calc
H(2) H -0.063(4) -0.139(3) -1.129(4) 0.052(9) Uiso 1.00 calc
H(3) H -0.302(3) -0.245(3) -0.798(5) 0.053(9) Uiso 1.00 calc
H(4) H -0.298(3) -0.386(2) -0.949(4) 0.050(9) Uiso 1.00 calc
H(5) H -0.182(3) -0.034(2) -0.927(4) 0.034(7) Uiso 1.00 calc
H(6) H -0.350(5) -0.072(4) -0.787(7) 0.104(9) Uiso 1.00 calc
H(7) H 0.010(4) -0.081(3) -0.816(5) 0.055(10) Uiso 1.00 calc
H(8) H -0.072(4) -0.214(3) -0.658(5) 0.055(9) Uiso 1.00 calc
H(9) H -0.108(3) -0.132(2) -0.514(5) 0.052(9) Uiso 1.00 calc
H(10) H -0.108(5) 0.101(4) -0.853(7) 0.102(9) Uiso 1.00 calc
H(11) H 0.031(8) 0.109(5) -0.826(9) 0.163(6) Uiso 1.00 calc
H(12) H -0.065(7) 0.151(5) -0.708(9) 0.161(7) Uiso 1.00 calc

loop_
_atom_site_aniso_label
_atom_site_aniso_U_11
_atom_site_aniso_U_22
_atom_site_aniso_U_33
_atom_site_aniso_U_12
_atom_site_aniso_U_13
_atom_site_aniso_U_23
Cl(1) 0.0550(5) 0.0880(7) 0.0583(5) -0.0016(5) -0.0149(4) 0.0222(5)
O(1) 0.081(2) 0.049(1) 0.080(2) -0.012(1) -0.005(2) -0.005(1)
O(2) 0.086(2) 0.085(2) 0.063(2) 0.001(2) 0.008(2) -0.026(2)
O(3) 0.043(1) 0.080(2) 0.051(1) 0.010(1) 0.000(1) -0.012(1)
O(4) 0.069(2) 0.084(2) 0.055(2) 0.004(1) 0.004(1) -0.025(2)
N(1) 0.060(2) 0.055(2) 0.047(2) 0.001(2) -0.013(2) -0.003(1)
C(1) 0.046(2) 0.046(2) 0.039(1) -0.003(1) -0.008(1) 0.001(1)
C(2) 0.048(2) 0.062(2) 0.036(1) -0.008(2) 0.003(2) 0.000(1)
C(3) 0.053(2) 0.051(2) 0.042(2) -0.014(2) 0.001(2) 0.007(1)
C(4) 0.038(1) 0.051(2) 0.034(1) -0.001(1) -0.004(1) 0.004(1)
C(5) 0.044(2) 0.060(2) 0.037(1) -0.007(2) 0.000(1) 0.002(1)
C(6) 0.049(2) 0.050(2) 0.045(2) -0.011(2) 0.001(2) 0.007(2)
C(7) 0.047(2) 0.047(2) 0.041(2) -0.001(1) -0.003(1) 0.003(1)
C(8) 0.040(2) 0.045(2) 0.036(1) -0.001(1) -0.001(1) 0.001(1)
C(9) 0.053(2) 0.057(2) 0.053(2) -0.007(2) -0.014(2) 0.007(2)
C(10) 0.039(2) 0.051(2) 0.056(2) 0.003(1) 0.002(2) -0.008(2)
C(11) 0.101(4) 0.047(2) 0.087(4) -0.005(3) -0.004(3) -0.001(2)

loop_
_atom_type_symbol
_atom_type_description
_atom_type_scat_dispersion_real
_atom_type_scat_dispersion_imag
_atom_type_scat_source
C C 0.003 0.002
;International Tables for Crystallography
(1992, Vol. C, Tables 4.2.6.8 and 6.1.1.1)
;
Cl Cl 0.148 0.159
;International Tables for Crystallography
(1992, Vol. C, Tables 4.2.6.8 and 6.1.1.1)
;
H H 0.000 0.000
;International Tables for Crystallography
(1992, Vol. C, Table 6.1.1.2)
;
O O 0.011 0.006
;International Tables for Crystallography
(1992, Vol. C, Tables 4.2.6.8 and 6.1.1.1)
;
N N 0.006 0.003
;International Tables for Crystallography
(1992, Vol. C, Tables 4.2.6.8 and 6.1.1.1)
;

loop_
_geom_angle_atom_site_label_1
_geom_angle_atom_site_label_2
_geom_angle_atom_site_label_3
_geom_angle
_geom_angle_site_symmetry_2
_geom_angle_site_symmetry_3
_geom_angle_publ_flag
C(7) O(3) H(6) 108(3) 1_555 1_555 no
O(1) N(1) O(2) 124.1(3) 1_555 1_555 yes
O(1) N(1) C(1) 117.8(3) 1_555 1_555 yes
O(2) N(1) C(1) 118.1(3) 1_555 1_555 yes
N(1) C(1) C(2) 119.0(3) 1_555 1_555 yes
N(1) C(1) C(6) 118.6(3) 1_555 1_555 yes
C(2) C(1) C(6) 122.4(3) 1_555 1_555 yes
C(1) C(2) C(3) 118.3(3) 1_555 1_555 yes
C(1) C(2) H(1) 117(2) 1_555 1_555 no
C(3) C(2) H(1) 124(2) 1_555 1_555 no
C(2) C(3) C(4) 121.2(3) 1_555 1_555 yes
C(2) C(3) H(2) 118(2) 1_555 1_555 no
C(4) C(3) H(2) 120(2) 1_555 1_555 no
C(3) C(4) C(5) 118.6(3) 1_555 1_555 yes
C(3) C(4) C(7) 119.9(3) 1_555 1_555 yes
C(5) C(4) C(7) 121.5(3) 1_555 1_555 yes
C(4) C(5) C(6) 121.1(3) 1_555 1_555 yes
C(4) C(5) H(3) 116(2) 1_555 1_555 no
C(6) C(5) H(3) 122(2) 1_555 1_555 no
C(1) C(6) C(5) 118.4(3) 1_555 1_555 yes
C(1) C(6) H(4) 122(2) 1_555 1_555 no
C(5) C(6) H(4) 119(2) 1_555 1_555 no
O(3) C(7) C(4) 113.6(3) 1_555 1_555 yes
O(3) C(7) C(8) 105.8(3) 1_555 1_555 yes
O(3) C(7) H(5) 110(1) 1_555 1_555 no
C(4) C(7) C(8) 111.4(3) 1_555 1_555 yes
C(4) C(7) H(5) 109(1) 1_555 1_555 no
C(8) C(7) H(5) 106(1) 1_555 1_555 no
C(7) C(8) C(9) 110.7(3) 1_555 1_555 yes
C(7) C(8) C(10) 109.5(3) 1_555 1_555 yes
C(7) C(8) H(7) 107(2) 1_555 1_555 no
C(9) C(8) C(10) 111.5(3) 1_555 1_555 yes
C(9) C(8) H(7) 109(2) 1_555 1_555 no
C(10) C(8) H(7) 108(2) 1_555 1_555 no
Cl(1) C(9) C(8) 111.8(3) 1_555 1_555 yes
Cl(1) C(9) H(8) 106(2) 1_555 1_555 no
Cl(1) C(9) H(9) 105(1) 1_555 1_555 no
C(8) C(9) H(8) 111(2) 1_555 1_555 no
C(8) C(9) H(9) 105(2) 1_555 1_555 no
H(8) C(9) H(9) 116(2) 1_555 1_555 no
O(4) C(10) C(8) 120.5(4) 1_555 1_555 yes
O(4) C(10) C(11) 121.3(4) 1_555 1_555 yes
C(8) C(10) C(11) 118.2(3) 1_555 1_555 yes
C(10) C(11) H(10) 108(3) 1_555 1_555 no
C(10) C(11) H(11) 113(4) 1_555 1_555 no
C(10) C(11) H(12) 104(4) 1_555 1_555 no
H(10) C(11) H(11) 109(5) 1_555 1_555 no
H(10) C(11) H(12) 105(5) 1_555 1_555 no
H(11) C(11) H(12) 114(6) 1_555 1_555 no

loop_
_geom_bond_atom_site_label_1
_geom_bond_atom_site_label_2
_geom_bond_distance
_geom_bond_publ_flag
Cl(1) C(9) 1.791(4) yes
O(1) N(1) 1.215(4) yes
O(2) N(1) 1.221(4) yes
O(3) C(7) 1.417(4) yes
O(3) H(6) 0.84(5) no
O(4) C(10) 1.211(4) yes
N(1) C(1) 1.480(4) yes
C(1) C(2) 1.378(4) yes
C(1) C(6) 1.377(4) yes
C(2) C(3) 1.373(5) yes
C(2) H(1) 0.96(4) no
C(3) C(4) 1.395(4) yes
C(3) H(2) 0.86(4) no
C(4) C(5) 1.390(4) yes
C(4) C(7) 1.519(4) yes
C(5) C(6) 1.377(5) yes
C(5) H(3) 0.95(4) no
C(6) H(4) 0.93(3) no
C(7) C(8) 1.549(4) yes
C(7) H(5) 0.96(3) no
C(8) C(9) 1.513(5) yes
C(8) C(10) 1.522(5) yes
C(8) H(7) 0.95(4) no
C(9) H(8) 0.98(4) no
C(9) H(9) 0.98(4) no
C(10) C(11) 1.493(6) yes
C(11) H(10) 0.92(5) no
C(11) H(11) 0.92(8) no
C(11) H(12) 0.87(7) no

loop_
_geom_contact_atom_site_label_1
_geom_contact_atom_site_label_2
_geom_contact_distance
_geom_contact_site_symmetry_2
Cl(1) H(1) 2.96(4) 1_556
Cl(1) H(3) 2.99(4) 3_544
Cl(1) O(1) 3.337(4) 4_553
Cl(1) N(1) 3.431(3) 3_543
Cl(1) H(12) 3.45(7) 4_543
Cl(1) H(2) 3.53(4) 1_556
Cl(1) H(10) 3.53(6) 4_543
Cl(1) O(1) 3.534(3) 3_543
O(1) H(4) 2.73(3) 2_444
O(1) H(7) 2.76(4) 3_443
O(1) H(11) 2.89(8) 3_443
O(1) C(6) 3.399(4) 2_444
O(1) O(2) 3.448(5) 2_445
O(1) C(8) 3.482(5) 3_443
O(1) C(10) 3.501(5) 3_443
O(1) C(11) 3.559(7) 3_443
O(2) H(6) 2.69(5) 3_543
O(2) H(11) 2.85(8) 4_542
O(2) H(4) 2.89(3) 2_444
O(2) O(4) 3.105(4) 4_543
O(2) H(2) 3.25(4) 4_542
O(2) O(3) 3.283(4) 3_543
O(2) H(10) 3.28(6) 4_542
O(2) C(11) 3.471(7) 4_542
O(2) H(7) 3.51(4) 4_542
O(3) O(4) 2.793(4) 2_454
O(3) H(5) 2.90(3) 2_455
O(3) H(10) 3.20(6) 2_455
O(3) H(1) 3.47(4) 3_443
O(3) H(2) 3.59(4) 2_455
O(4) H(5) 2.79(3) 2_455
O(4) N(1) 3.091(4) 4_553
O(4) C(7) 3.098(4) 2_455
O(4) C(1) 3.275(4) 4_553
O(4) C(4) 3.468(4) 2_455
N(1) H(4) 3.16(3) 2_444
N(1) H(6) 3.39(5) 3_543
N(1) H(7) 3.42(4) 3_443
C(1) H(7) 3.56(4) 3_443
C(2) H(3) 3.19(4) 3_543
C(2) H(9) 3.24(4) 1_554
C(2) H(6) 3.52(5) 3_543
C(3) H(9) 3.37(4) 1_554
C(3) H(4) 3.45(3) 3_543
C(3) H(3) 3.49(4) 3_543
C(4) H(12) 3.38(8) 2_454
C(5) H(12) 3.42(8) 2_454
C(5) H(1) 3.44(4) 3_443
C(5) H(11) 3.54(8) 4_543
C(6) H(7) 3.20(4) 3_443
C(6) H(2) 3.45(4) 3_443
C(6) H(11) 3.47(8) 4_543
C(9) H(1) 3.14(4) 1_556
C(9) H(12) 3.39(7) 4_543
C(9) H(11) 3.45(8) 4_543
C(10) H(6) 3.16(5) 2_455
C(10) H(5) 3.32(3) 2_455
C(11) H(8) 2.93(4) 4_553
H(1) H(3) 2.69(5) 3_543
H(1) H(9) 2.87(6) 1_554
H(1) H(6) 3.02(7) 3_543
H(1) H(8) 3.12(6) 1_554
H(1) H(11) 3.49(9) 4_542
H(2) H(4) 2.90(5) 3_543
H(2) H(9) 3.05(5) 1_554
H(2) H(3) 3.28(5) 3_543
H(2) H(6) 3.38(6) 2_454
H(4) H(7) 2.79(5) 3_443
H(4) H(11) 3.56(8) 4_543
H(5) H(6) 3.23(6) 2_454
H(5) H(9) 3.32(5) 2_454
H(6) H(9) 3.44(6) 2_454
H(6) H(10) 3.45(8) 2_455
H(6) H(12) 3.60(9) 2_454
H(8) H(11) 2.57(8) 4_543
H(8) H(12) 2.63(8) 4_543
H(8) H(10) 3.26(7) 4_543
H(9) H(10) 3.30(7) 2_455

loop_
_geom_torsion_atom_site_label_1
_geom_torsion_atom_site_label_2
_geom_torsion_atom_site_label_3
_geom_torsion_atom_site_label_4
_geom_torsion
_geom_torsion_site_symmetry_1
_geom_torsion_site_symmetry_2
_geom_torsion_site_symmetry_3
_geom_torsion_site_symmetry_4
_geom_torsion_publ_flag
Cl(1) C(9) C(8) C(7) 165.1(2) 1_555 1_555 1_555 1_555 yes
Cl(1) C(9) C(8) C(10) -72.8(4) 1_555 1_555 1_555 1_555 yes
O(1) N(1) C(1) C(2) -168.2(3) 1_555 1_555 1_555 1_555 yes
O(1) N(1) C(1) C(6) 11.7(5) 1_555 1_555 1_555 1_555 yes
O(2) N(1) C(1) C(2) 11.4(5) 1_555 1_555 1_555 1_555 yes
O(2) N(1) C(1) C(6) -168.7(3) 1_555 1_555 1_555 1_555 yes
O(3) C(7) C(4) C(3) 165.1(3) 1_555 1_555 1_555 1_555 yes
O(3) C(7) C(4) C(5) -16.5(4) 1_555 1_555 1_555 1_555 yes
O(3) C(7) C(8) C(9) 60.4(4) 1_555 1_555 1_555 1_555 yes
O(3) C(7) C(8) C(10) -62.9(3) 1_555 1_555 1_555 1_555 yes
O(4) C(10) C(8) C(7) 115.3(4) 1_555 1_555 1_555 1_555 yes
O(4) C(10) C(8) C(9) -7.5(5) 1_555 1_555 1_555 1_555 yes
N(1) C(1) C(2) C(3) 179.6(3) 1_555 1_555 1_555 1_555 yes
N(1) C(1) C(6) C(5) 179.3(3) 1_555 1_555 1_555 1_555 yes
C(1) C(2) C(3) C(4) 1.5(5) 1_555 1_555 1_555 1_555 yes
C(1) C(6) C(5) C(4) 0.7(5) 1_555 1_555 1_555 1_555 yes
C(2) C(1) C(6) C(5) -0.8(5) 1_555 1_555 1_555 1_555 yes
C(2) C(3) C(4) C(5) -1.5(5) 1_555 1_555 1_555 1_555 yes
C(2) C(3) C(4) C(7) 177.0(3) 1_555 1_555 1_555 1_555 yes
C(3) C(2) C(1) C(6) -0.3(5) 1_555 1_555 1_555 1_555 yes
C(3) C(4) C(5) C(6) 0.4(5) 1_555 1_555 1_555 1_555 yes
C(3) C(4) C(7) C(8) -75.7(4) 1_555 1_555 1_555 1_555 yes
C(4) C(7) C(8) C(9) -63.4(4) 1_555 1_555 1_555 1_555 yes
C(4) C(7) C(8) C(10) 173.3(3) 1_555 1_555 1_555 1_555 yes
C(5) C(4) C(7) C(8) 102.8(4) 1_555 1_555 1_555 1_555 yes
C(6) C(5) C(4) C(7) -178.1(3) 1_555 1_555 1_555 1_555 yes
C(7) C(8) C(10) C(11) -65.0(5) 1_555 1_555 1_555 1_555 yes
C(9) C(8) C(10) C(11) 172.2(4) 1_555 1_555 1_555 1_555 yes
